data_7201333
loop_
_publ_author_name
'Beves, Jonathon E.'
'Constable, Edwin C.'
'Decurtins, Silvio'
'Dunphy, Emma L.'
'Housecroft, Catherine E.'
'Keene, Tony D.'
'Neuburger, Markus'
'Schaffner, Silvia'
'Zampese, Jennifer A.'

_publ_section_title
;
 Structural diversity in the reactions of
 4&#x2032;-(pyridyl)-2,2&#x2032;:6&#x2032;,2&#x2033;-terpyridine
 ligands and
 bis{4&#x2032;-(4-pyridyl)-2,2&#x2032;:6&#x2032;,2&#x2033;-terpyridine}iron(II)
 with copper(II) salts
;
_journal_issue 11
_journal_name_full CrystEngComm
_journal_page_first 2406
_journal_paper_doi 10.1039/b909639f
_journal_volume 11
_journal_year 2009
_chemical_formula_moiety 'C20 H15 Cl2 Cu N4, 4.75(H2 O), Cl'
_chemical_formula_sum 'C20 H24.5 Cl3 Cu N4 O4.75'
_chemical_formula_weight 566.83
_chemical_name_systematic
;
?
;
_space_group_IT_number 2
_symmetry_cell_setting triclinic
_symmetry_space_group_name_Hall '-P 1'
_symmetry_space_group_name_H-M 'P -1'
_atom_sites_solution_hydrogens geom
_atom_sites_solution_primary direct
_atom_sites_solution_secondary difmap
_audit_creation_method SHELXL-97
_cell_angle_alpha 102.087(5)
_cell_angle_beta 96.866(5)
_cell_angle_gamma 91.748(5)
_cell_formula_units_Z 2
_cell_length_a 7.747(5)
_cell_length_b 11.305(5)
_cell_length_c 14.063(5)
_cell_measurement_temperature 200(2)
_cell_volume 1193.7(10)
_computing_cell_refinement 'Stoe IPDS'
_computing_data_collection 'Stoe IPDS'
_computing_data_reduction 'Stoe IPDS'
_computing_structure_refinement 'SHELXL-97 (Sheldrick, 1997)'
_computing_structure_solution 'SHELXS-97 (Sheldrick, 1990)'
_diffrn_ambient_temperature 200(2)
_diffrn_measured_fraction_theta_full 0.990
_diffrn_measured_fraction_theta_max 0.990
_diffrn_measurement_device_type 'Stoe IPDS'
_diffrn_measurement_method '\w scans'
_diffrn_radiation_monochromator graphite
_diffrn_radiation_source 'fine-focus sealed tube'
_diffrn_radiation_type MoK\a
_diffrn_radiation_wavelength 0.71073
_diffrn_reflns_av_R_equivalents 0.0657
_diffrn_reflns_av_sigmaI/netI 0.0375
_diffrn_reflns_limit_h_max 10
_diffrn_reflns_limit_h_min -10
_diffrn_reflns_limit_k_max 15
_diffrn_reflns_limit_k_min -13
_diffrn_reflns_limit_l_max 18
_diffrn_reflns_limit_l_min -18
_diffrn_reflns_number 21942
_diffrn_reflns_theta_full 28.50
_diffrn_reflns_theta_max 28.50
_diffrn_reflns_theta_min 2.61
_exptl_absorpt_coefficient_mu 1.288
_exptl_absorpt_correction_type none
_exptl_crystal_colour green
_exptl_crystal_density_diffrn 1.567
_exptl_crystal_density_method 'not measured'
_exptl_crystal_description block
_exptl_crystal_F_000 574
_exptl_crystal_size_max 0.1
_exptl_crystal_size_mid 0.1
_exptl_crystal_size_min 0.1
_refine_diff_density_max 0.638
_refine_diff_density_min -0.584
_refine_diff_density_rms 0.077
_refine_ls_extinction_method none
_refine_ls_goodness_of_fit_ref 1.102
_refine_ls_hydrogen_treatment mixed
_refine_ls_matrix_type full
_refine_ls_number_parameters 337
_refine_ls_number_reflns 6000
_refine_ls_number_restraints 6
_refine_ls_restrained_S_all 1.101
_refine_ls_R_factor_all 0.0419
_refine_ls_R_factor_gt 0.0394
_refine_ls_shift/su_max 0.002
_refine_ls_shift/su_mean 0.000
_refine_ls_structure_factor_coef Fsqd
_refine_ls_weighting_details 'calc w=1/[\s^2^(Fo^2^)+(0.0568P)^2^+0.7500P] where P=(Fo^2^+2Fc^2^)/3'
_refine_ls_weighting_scheme calc
_refine_ls_wR_factor_gt 0.1064
_refine_ls_wR_factor_ref 0.1083
_reflns_number_gt 5680
_reflns_number_total 6000
_reflns_threshold_expression >2sigma(I)
_cod_data_source_file b909639f.txt
_cod_data_source_block 3t
_cod_original_sg_symbol_Hall -P1
_cod_original_sg_symbol_H-M P-1
_cod_database_code 7201333

loop_
_symmetry_equiv_pos_as_xyz
'x, y, z'
'-x, -y, -z'

loop_
_atom_site_label
_atom_site_type_symbol
_atom_site_fract_x
_atom_site_fract_y
_atom_site_fract_z
_atom_site_U_iso_or_equiv
_atom_site_adp_type
_atom_site_occupancy
_atom_site_symmetry_multiplicity
_atom_site_calc_flag
_atom_site_refinement_flags
_atom_site_disorder_assembly
_atom_site_disorder_group
C1 C 0.1941(2) 0.15271(18) 1.13380(16) 0.0260(4) Uani 1 1 d . . .
H1 H 0.1126 0.1031 1.0874 0.031 Uiso 1 1 calc R . .
C2 C 0.1565(3) 0.1878(2) 1.22984(17) 0.0292(4) Uani 1 1 d . . .
H2 H 0.0511 0.1630 1.2470 0.035 Uiso 1 1 calc R . .
C3 C 0.2789(3) 0.2601(2) 1.29915(16) 0.0301(4) Uani 1 1 d . . .
H3 H 0.2570 0.2843 1.3638 0.036 Uiso 1 1 calc R . .
C4 C 0.4357(3) 0.2963(2) 1.27082(15) 0.0270(4) Uani 1 1 d . . .
H4 H 0.5202 0.3441 1.3164 0.032 Uiso 1 1 calc R . .
C5 C 0.4632(2) 0.25967(17) 1.17361(14) 0.0215(3) Uani 1 1 d . . .
C6 C 0.6229(2) 0.29345(17) 1.13324(13) 0.0202(3) Uani 1 1 d . . .
C7 C 0.7620(2) 0.36974(17) 1.18395(13) 0.0217(3) Uani 1 1 d . . .
H7 H 0.7623 0.4063 1.2497 0.026 Uiso 1 1 calc R . .
C8 C 0.9035(2) 0.39097(17) 1.13400(13) 0.0202(3) Uani 1 1 d . . .
C9 C 0.9022(2) 0.33060(17) 1.03599(14) 0.0220(3) Uani 1 1 d . . .
H9 H 0.9961 0.3409 1.0024 0.026 Uiso 1 1 calc R . .
C10 C 0.7580(2) 0.25513(16) 0.98999(13) 0.0199(3) Uani 1 1 d . . .
C11 C 0.7350(2) 0.18340(16) 0.88730(14) 0.0207(3) Uani 1 1 d . . .
C12 C 0.8622(3) 0.17537(19) 0.82500(15) 0.0268(4) Uani 1 1 d . . .
H12 H 0.9717 0.2143 0.8464 0.032 Uiso 1 1 calc R . .
C13 C 0.8217(3) 0.1072(2) 0.72923(16) 0.0335(4) Uani 1 1 d . . .
H13 H 0.9040 0.1001 0.6856 0.040 Uiso 1 1 calc R . .
C14 C 0.6579(3) 0.0508(2) 0.70036(16) 0.0336(4) Uani 1 1 d . . .
H14 H 0.6274 0.0072 0.6364 0.040 Uiso 1 1 calc R . .
C15 C 0.5379(3) 0.05950(19) 0.76808(16) 0.0290(4) Uani 1 1 d . . .
H15 H 0.4288 0.0192 0.7488 0.035 Uiso 1 1 calc R . .
C16 C 1.0543(2) 0.47336(17) 1.18596(14) 0.0214(3) Uani 1 1 d . . .
C17 C 1.2024(2) 0.48776(18) 1.13978(15) 0.0247(4) Uani 1 1 d . . .
H17 H 1.2047 0.4491 1.0747 0.030 Uiso 1 1 calc R . .
C18 C 1.3443(3) 0.55936(19) 1.19134(16) 0.0279(4) Uani 1 1 d . . .
H18 H 1.4427 0.5686 1.1611 0.034 Uiso 1 1 calc R . .
C19 C 1.0549(3) 0.5376(2) 1.28225(16) 0.0356(5) Uani 1 1 d . . .
H19 H 0.9569 0.5329 1.3139 0.043 Uiso 1 1 calc R . .
C20 C 1.2001(3) 0.6078(3) 1.33052(17) 0.0394(5) Uani 1 1 d . . .
H20 H 1.2005 0.6497 1.3949 0.047 Uiso 1 1 calc R . .
N1 N 0.3443(2) 0.18804(15) 1.10567(12) 0.0220(3) Uani 1 1 d . . .
H1' H 1.430(4) 0.656(3) 1.317(2) 0.026 Uiso 1 1 d . . .
N2 N 0.62169(19) 0.24179(14) 1.03824(11) 0.0201(3) Uani 1 1 d . . .
N3 N 0.5760(2) 0.12414(15) 0.85965(12) 0.0225(3) Uani 1 1 d . . .
N4 N 1.3408(2) 0.61576(18) 1.28490(14) 0.0301(4) Uani 1 1 d . . .
Cl1 Cl 0.21521(7) 0.00134(5) 0.89962(4) 0.03321(12) Uani 1 1 d . . .
Cl2 Cl 0.28758(6) 0.33644(4) 0.91014(3) 0.02420(11) Uani 1 1 d . . .
Cl3 Cl -0.15157(12) 0.14813(10) 0.41595(8) 0.0703(2) Uani 1 1 d . . .
Cu1 Cu 0.41426(3) 0.14851(2) 0.966810(16) 0.02087(8) Uani 1 1 d . . .
O2 O 0.3136(2) 0.3007(2) 0.68757(13) 0.0444(4) Uani 1 1 d D . .
H200 H 0.274(5) 0.236(2) 0.645(2) 0.053 Uiso 1 1 d D . .
H201 H 0.291(5) 0.307(3) 0.7473(16) 0.053 Uiso 1 1 d D . .
O3 O -0.4795(3) 0.2325(2) 0.52113(16) 0.0491(5) Uani 1 1 d D . .
H300 H -0.411(4) 0.194(3) 0.484(2) 0.059 Uiso 1 1 d D . .
H301 H -0.556(4) 0.171(3) 0.508(3) 0.059 Uiso 1 1 d D . .
O1 O 0.2070(3) 0.1051(3) 0.5326(2) 0.0627(6) Uani 1 1 d D . .
H400 H 0.200(6) 0.032(2) 0.544(3) 0.075 Uiso 1 1 d D . .
H401 H 0.104(3) 0.123(4) 0.511(3) 0.075 Uiso 1 1 d D . .
O4 O 1.0307(18) 0.5963(11) 0.5371(8) 0.070(3) Uani 0.25 1 d P A 4
O5 O 1.1468(8) 0.5655(5) 0.5605(4) 0.0594(12) Uani 0.50 1 d P B 1
O6 O 1.2880(8) 0.4688(5) 0.5813(5) 0.0784(16) Uani 0.50 1 d P C 2
O7 O 1.4468(7) 0.4760(4) 0.5147(4) 0.0641(12) Uani 0.50 1 d P . 3

loop_
_atom_site_aniso_label
_atom_site_aniso_U_11
_atom_site_aniso_U_22
_atom_site_aniso_U_33
_atom_site_aniso_U_23
_atom_site_aniso_U_13
_atom_site_aniso_U_12
C1 0.0165(8) 0.0273(9) 0.0355(10) 0.0109(8) 0.0026(7) -0.0042(7)
C2 0.0197(9) 0.0331(10) 0.0386(11) 0.0144(8) 0.0089(8) -0.0028(7)
C3 0.0260(10) 0.0388(11) 0.0289(9) 0.0115(8) 0.0102(8) -0.0004(8)
C4 0.0209(9) 0.0329(10) 0.0268(9) 0.0066(7) 0.0032(7) -0.0039(7)
C5 0.0148(7) 0.0241(8) 0.0268(9) 0.0085(7) 0.0025(6) -0.0025(6)
C6 0.0146(7) 0.0234(8) 0.0230(8) 0.0063(6) 0.0027(6) -0.0006(6)
C7 0.0166(8) 0.0258(8) 0.0214(8) 0.0029(6) 0.0029(6) -0.0035(6)
C8 0.0138(7) 0.0243(8) 0.0221(8) 0.0046(6) 0.0015(6) -0.0028(6)
C9 0.0140(7) 0.0271(9) 0.0247(8) 0.0053(7) 0.0034(6) -0.0019(6)
C10 0.0150(7) 0.0219(8) 0.0221(8) 0.0034(6) 0.0018(6) 0.0007(6)
C11 0.0163(8) 0.0207(8) 0.0238(8) 0.0029(6) 0.0005(6) 0.0013(6)
C12 0.0217(9) 0.0300(9) 0.0274(9) 0.0026(7) 0.0047(7) 0.0008(7)
C13 0.0334(11) 0.0374(11) 0.0278(10) -0.0007(8) 0.0105(8) 0.0017(9)
C14 0.0371(11) 0.0316(10) 0.0267(9) -0.0047(8) 0.0022(8) 0.0004(8)
C15 0.0245(9) 0.0262(9) 0.0313(10) -0.0024(8) -0.0015(7) 0.0013(7)
C16 0.0150(8) 0.0247(8) 0.0236(8) 0.0048(7) 0.0006(6) -0.0026(6)
C17 0.0192(8) 0.0254(9) 0.0289(9) 0.0032(7) 0.0056(7) -0.0029(7)
C18 0.0173(8) 0.0284(9) 0.0389(11) 0.0089(8) 0.0051(7) -0.0039(7)
C19 0.0264(10) 0.0505(13) 0.0254(9) -0.0015(9) 0.0066(8) -0.0162(9)
C20 0.0344(11) 0.0529(14) 0.0251(10) 0.0011(9) 0.0000(8) -0.0211(10)
N1 0.0150(7) 0.0235(7) 0.0278(8) 0.0073(6) 0.0026(6) -0.0030(5)
N2 0.0144(6) 0.0224(7) 0.0223(7) 0.0034(6) 0.0007(5) -0.0012(5)
N3 0.0166(7) 0.0220(7) 0.0267(8) 0.0014(6) 0.0003(6) 0.0004(5)
N4 0.0208(8) 0.0344(9) 0.0330(9) 0.0098(7) -0.0063(7) -0.0117(7)
Cl1 0.0255(2) 0.0266(2) 0.0430(3) 0.0018(2) -0.0007(2) -0.01095(18)
Cl2 0.0206(2) 0.0261(2) 0.0279(2) 0.00738(16) 0.00819(16) 0.00201(16)
Cl3 0.0537(5) 0.0781(6) 0.0805(6) 0.0110(5) 0.0244(4) 0.0038(4)
Cu1 0.01402(12) 0.02136(12) 0.02526(13) 0.00232(8) 0.00067(8) -0.00388(8)
O2 0.0307(9) 0.0688(13) 0.0295(8) 0.0032(8) 0.0043(7) -0.0121(8)
O3 0.0373(10) 0.0528(11) 0.0482(11) -0.0094(9) 0.0085(8) -0.0115(8)
O1 0.0471(12) 0.0670(15) 0.0639(14) -0.0029(12) 0.0026(11) -0.0230(11)
O4 0.080(8) 0.070(7) 0.064(6) 0.020(5) 0.009(6) -0.009(6)
O5 0.082(4) 0.055(3) 0.049(2) 0.024(2) 0.021(2) -0.002(2)
O6 0.085(4) 0.058(3) 0.097(4) 0.020(3) 0.025(3) 0.012(3)
O7 0.076(3) 0.048(2) 0.068(3) 0.013(2) 0.004(2) -0.005(2)

loop_
_atom_type_symbol
_atom_type_description
_atom_type_scat_dispersion_real
_atom_type_scat_dispersion_imag
_atom_type_scat_source
C C 0.0033 0.0016 'International Tables Vol C Tables 4.2.6.8 and 6.1.1.4'
H H 0.0000 0.0000 'International Tables Vol C Tables 4.2.6.8 and 6.1.1.4'
N N 0.0061 0.0033 'International Tables Vol C Tables 4.2.6.8 and 6.1.1.4'
Cl Cl 0.1484 0.1585 'International Tables Vol C Tables 4.2.6.8 and 6.1.1.4'
Cu Cu 0.3201 1.2651 'International Tables Vol C Tables 4.2.6.8 and 6.1.1.4'
O O 0.0106 0.0060 'International Tables Vol C Tables 4.2.6.8 and 6.1.1.4'

loop_
_geom_angle_atom_site_label_1
_geom_angle_atom_site_label_2
_geom_angle_atom_site_label_3
_geom_angle
_geom_angle_site_symmetry_1
_geom_angle_site_symmetry_3
_geom_angle_publ_flag
N1 C1 C2 122.39(19) . . ?
N1 C1 H1 118.8 . . ?
C2 C1 H1 118.8 . . ?
C3 C2 C1 118.81(18) . . ?
C3 C2 H2 120.6 . . ?
C1 C2 H2 120.6 . . ?
C2 C3 C4 119.19(19) . . ?
C2 C3 H3 120.4 . . ?
C4 C3 H3 120.4 . . ?
C5 C4 C3 118.91(19) . . ?
C5 C4 H4 120.5 . . ?
C3 C4 H4 120.5 . . ?
N1 C5 C4 122.08(17) . . ?
N1 C5 C6 113.47(16) . . ?
C4 C5 C6 124.45(17) . . ?
N2 C6 C7 120.64(16) . . ?
N2 C6 C5 112.96(16) . . ?
C7 C6 C5 126.39(17) . . ?
C6 C7 C8 118.73(17) . . ?
C6 C7 H7 120.6 . . ?
C8 C7 H7 120.6 . . ?
C9 C8 C7 119.17(17) . . ?
C9 C8 C16 120.65(16) . . ?
C7 C8 C16 120.15(16) . . ?
C10 C9 C8 118.75(16) . . ?
C10 C9 H9 120.6 . . ?
C8 C9 H9 120.6 . . ?
N2 C10 C9 120.47(17) . . ?
N2 C10 C11 113.44(16) . . ?
C9 C10 C11 126.09(16) . . ?
N3 C11 C12 122.38(18) . . ?
N3 C11 C10 113.37(16) . . ?
C12 C11 C10 124.25(17) . . ?
C11 C12 C13 118.36(19) . . ?
C11 C12 H12 120.8 . . ?
C13 C12 H12 120.8 . . ?
C14 C13 C12 119.0(2) . . ?
C14 C13 H13 120.5 . . ?
C12 C13 H13 120.5 . . ?
C13 C14 C15 119.5(2) . . ?
C13 C14 H14 120.2 . . ?
C15 C14 H14 120.2 . . ?
N3 C15 C14 121.7(2) . . ?
N3 C15 H15 119.2 . . ?
C14 C15 H15 119.2 . . ?
C19 C16 C17 117.79(18) . . ?
C19 C16 C8 121.37(17) . . ?
C17 C16 C8 120.84(17) . . ?
C18 C17 C16 119.68(19) . . ?
C18 C17 H17 120.2 . . ?
C16 C17 H17 120.2 . . ?
N4 C18 C17 120.25(18) . . ?
N4 C18 H18 119.9 . . ?
C17 C18 H18 119.9 . . ?
C20 C19 C16 120.2(2) . . ?
C20 C19 H19 119.9 . . ?
C16 C19 H19 119.9 . . ?
N4 C20 C19 120.1(2) . . ?
N4 C20 H20 119.9 . . ?
C19 C20 H20 119.9 . . ?
C1 N1 C5 118.60(17) . . ?
C1 N1 Cu1 126.80(14) . . ?
C5 N1 Cu1 114.57(12) . . ?
C6 N2 C10 122.05(16) . . ?
C6 N2 Cu1 119.17(12) . . ?
C10 N2 Cu1 118.76(13) . . ?
C15 N3 C11 118.96(17) . . ?
C15 N3 Cu1 126.55(14) . . ?
C11 N3 Cu1 114.48(13) . . ?
C20 N4 C18 121.91(19) . . ?
C20 N4 H1' 118.4(19) . . ?
C18 N4 H1' 119.6(19) . . ?
N2 Cu1 N1 79.55(7) . . ?
N2 Cu1 N3 79.71(7) . . ?
N1 Cu1 N3 157.90(7) . . ?
N2 Cu1 Cl1 164.19(5) . . ?
N1 Cu1 Cl1 98.79(5) . . ?
N3 Cu1 Cl1 99.08(6) . . ?
N2 Cu1 Cl2 92.38(6) . . ?
N1 Cu1 Cl2 96.92(5) . . ?
N3 Cu1 Cl2 91.47(5) . . ?
Cl1 Cu1 Cl2 103.43(4) . . ?
H200 O2 H201 118(4) . . ?
H300 O3 H301 92(3) . . ?
H400 O1 H401 108(4) . . ?

loop_
_geom_bond_atom_site_label_1
_geom_bond_atom_site_label_2
_geom_bond_distance
_geom_bond_site_symmetry_2
_geom_bond_publ_flag
C1 N1 1.349(2) . ?
C1 C2 1.394(3) . ?
C1 H1 0.9300 . ?
C2 C3 1.384(3) . ?
C2 H2 0.9300 . ?
C3 C4 1.399(3) . ?
C3 H3 0.9300 . ?
C4 C5 1.387(3) . ?
C4 H4 0.9300 . ?
C5 N1 1.355(2) . ?
C5 C6 1.493(2) . ?
C6 N2 1.340(2) . ?
C6 C7 1.384(3) . ?
C7 C8 1.411(2) . ?
C7 H7 0.9300 . ?
C8 C9 1.403(3) . ?
C8 C16 1.487(3) . ?
C9 C10 1.390(3) . ?
C9 H9 0.9300 . ?
C10 N2 1.343(2) . ?
C10 C11 1.488(3) . ?
C11 N3 1.357(2) . ?
C11 C12 1.388(3) . ?
C12 C13 1.398(3) . ?
C12 H12 0.9300 . ?
C13 C14 1.379(3) . ?
C13 H13 0.9300 . ?
C14 C15 1.400(3) . ?
C14 H14 0.9300 . ?
C15 N3 1.335(3) . ?
C15 H15 0.9300 . ?
C16 C19 1.395(3) . ?
C16 C17 1.406(3) . ?
C17 C18 1.377(3) . ?
C17 H17 0.9300 . ?
C18 N4 1.340(3) . ?
C18 H18 0.9300 . ?
C19 C20 1.376(3) . ?
C19 H19 0.9300 . ?
C20 N4 1.339(3) . ?
C20 H20 0.9300 . ?
N1 Cu1 2.0516(18) . ?
N2 Cu1 1.9418(18) . ?
N3 Cu1 2.0534(18) . ?
N4 H1' 0.84(3) . ?
Cl1 Cu1 2.2080(9) . ?
Cl2 Cu1 2.6003(10) . ?
O2 H200 0.865(18) . ?
O2 H201 0.867(18) . ?
O3 H300 0.857(18) . ?
O3 H301 0.869(19) . ?
O1 H400 0.882(19) . ?
O1 H401 0.865(19) . ?
O7 O7 1.137(10) 2_866 ?
